data_4031488
loop_
_publ_author_name
'Gogoi, Anupal'
'Guin, Srimanta'
'Rajamanickam, Suresh'
'Rout, Saroj Kumar'
'Patel, Bhisma K.'

_publ_section_title
;
 Synthesis of 1,2,4-Triazoles via Oxidative
 Heterocyclization:&#x00A0;Selective C-N Bond Over C-S Bond Formation.
;
_journal_issue 18
_journal_name_full 'The Journal of organic chemistry'
_journal_page_first 9016
_journal_page_last 9027
_journal_paper_doi 10.1021/acs.joc.5b00956
_journal_volume 80
_journal_year 2015
_chemical_formula_moiety 'C16 H15 N3'
_chemical_formula_sum 'C16 H15 N3'
_chemical_formula_weight 249.31
_chemical_name_systematic
; 
 ? 
;
_space_group_IT_number 14
_symmetry_cell_setting monoclinic
_symmetry_space_group_name_Hall '-P 2ybc'
_symmetry_space_group_name_H-M 'P 1 21/c 1'
_atom_sites_solution_hydrogens geom
_atom_sites_solution_primary direct
_atom_sites_solution_secondary difmap
_audit_creation_method SHELXL-97
_cell_angle_alpha 90.00
_cell_angle_beta 92.732(2)
_cell_angle_gamma 90.00
_cell_formula_units_Z 4
_cell_length_a 5.9017(2)
_cell_length_b 14.1916(4)
_cell_length_c 16.0475(4)
_cell_measurement_temperature 296(2)
_cell_measurement_theta_max 25.77
_cell_measurement_theta_min 2.87
_cell_volume 1342.52(7)
_computing_cell_refinement 'Bruker SMART'
_computing_data_collection 'Bruker SMART'
_computing_data_reduction 'Bruker SMART'
_computing_molecular_graphics 'Bruker SHELXTL'
_computing_publication_material 'Bruker SHELXTL'
_computing_structure_refinement 'SHELXL-97 (Sheldrick, 1997)'
_computing_structure_solution 'SHELXS-97 (Sheldrick, 1990)'
_diffrn_ambient_temperature 296(2)
_diffrn_measured_fraction_theta_full 0.971
_diffrn_measured_fraction_theta_max 0.971
_diffrn_measurement_device_type 'CCD area detector'
_diffrn_measurement_method 'phi and omega scans'
_diffrn_radiation_monochromator graphite
_diffrn_radiation_source 'fine-focus sealed tube'
_diffrn_radiation_type MoK\a
_diffrn_radiation_wavelength 0.71073
_diffrn_reflns_av_R_equivalents 0.0261
_diffrn_reflns_av_sigmaI/netI 0.0205
_diffrn_reflns_limit_h_max 7
_diffrn_reflns_limit_h_min -7
_diffrn_reflns_limit_k_max 18
_diffrn_reflns_limit_k_min -18
_diffrn_reflns_limit_l_max 21
_diffrn_reflns_limit_l_min -21
_diffrn_reflns_number 19752
_diffrn_reflns_theta_full 28.35
_diffrn_reflns_theta_max 28.35
_diffrn_reflns_theta_min 1.92
_exptl_absorpt_coefficient_mu 0.075
_exptl_absorpt_correction_T_max 0.982
_exptl_absorpt_correction_T_min 0.970
_exptl_absorpt_correction_type multi-scan
_exptl_absorpt_process_details SADABS
_exptl_crystal_colour colorless
_exptl_crystal_density_diffrn 1.233
_exptl_crystal_density_method 'not measured'
_exptl_crystal_description block
_exptl_crystal_F_000 528
_exptl_crystal_size_max 0.41
_exptl_crystal_size_mid 0.37
_exptl_crystal_size_min 0.24
_refine_diff_density_max 0.180
_refine_diff_density_min -0.159
_refine_diff_density_rms 0.035
_refine_ls_extinction_method none
_refine_ls_goodness_of_fit_ref 1.121
_refine_ls_matrix_type full
_refine_ls_number_parameters 174
_refine_ls_number_reflns 3255
_refine_ls_number_restraints 0
_refine_ls_restrained_S_all 1.121
_refine_ls_R_factor_all 0.0653
_refine_ls_R_factor_gt 0.0454
_refine_ls_shift/su_max 0.000
_refine_ls_shift/su_mean 0.000
_refine_ls_structure_factor_coef Fsqd
_refine_ls_weighting_details 'calc w=1/[\s^2^(Fo^2^)+(0.1000P)^2^+0.0000P] where P=(Fo^2^+2Fc^2^)/3'
_refine_ls_weighting_scheme calc
_refine_ls_wR_factor_gt 0.1489
_refine_ls_wR_factor_ref 0.1631
_reflns_number_gt 2384
_reflns_number_total 3295
_reflns_threshold_expression >2sigma(I)
_cod_data_source_file jo5b00956_si_002.cif
_cod_data_source_block ag-1
_cod_depositor_comments
;
The following automatic conversions were performed:

'_symmetry_cell_setting' value 'Monoclinic' changed to 'monoclinic'
according to
/usr/data/users/saulius/crontab/automatic-downloads/rss-feeds/ACS/lib/dictionaries/cif_core.dic
dictionary named 'cif_core.dic' version 2.4.2 from 2011-04-26.

Automatic conversion script
Id: cif_fix_values 3271 2015-04-21 07:52:19Z andrius 

 Adding full bibliography for 4031487--4031488.cif.
;
_cod_original_sg_symbol_H-M 'P 21/c'
_cod_database_code 4031488

loop_
_symmetry_equiv_pos_as_xyz
'x, y, z'
'-x, y+1/2, -z+1/2'
'-x, -y, -z'
'x, -y-1/2, z-1/2'

loop_
_atom_site_label
_atom_site_type_symbol
_atom_site_fract_x
_atom_site_fract_y
_atom_site_fract_z
_atom_site_U_iso_or_equiv
_atom_site_adp_type
_atom_site_occupancy
_atom_site_symmetry_multiplicity
_atom_site_calc_flag
_atom_site_refinement_flags
N1 N 1.0694(2) 0.48618(8) 0.13251(7) 0.0525(3) Uani 1 1 d .
N3 N 1.14268(17) 0.36362(7) 0.05423(6) 0.0423(3) Uani 1 1 d .
N2 N 1.2288(2) 0.51263(8) 0.07561(8) 0.0564(3) Uani 1 1 d .
C1 C 1.0187(2) 0.39678(8) 0.11842(7) 0.0415(3) Uani 1 1 d .
C2 C 1.2664(3) 0.43891(10) 0.03080(9) 0.0510(4) Uani 1 1 d .
H2 H 1.3663 0.4377 -0.0123 0.061 Uiso 1 1 calc R
C3 C 0.8590(2) 0.34047(9) 0.16522(7) 0.0408(3) Uani 1 1 d .
C5 C 0.7596(2) 0.19586(9) 0.23399(8) 0.0474(3) Uani 1 1 d .
H5 H 0.7961 0.1341 0.2486 0.057 Uiso 1 1 calc R
C10 C 1.1368(2) 0.27352(8) 0.01312(7) 0.0415(3) Uani 1 1 d .
C8 C 0.6604(2) 0.38098(9) 0.19242(8) 0.0460(3) Uani 1 1 d .
H8 H 0.6269 0.4435 0.1798 0.055 Uiso 1 1 calc R
C4 C 0.9056(2) 0.24719(9) 0.18696(8) 0.0467(3) Uani 1 1 d .
H4 H 1.0375 0.2190 0.1695 0.056 Uiso 1 1 calc R
C6 C 0.5587(2) 0.23518(10) 0.25980(7) 0.0455(3) Uani 1 1 d .
C7 C 0.5129(2) 0.32827(11) 0.23826(8) 0.0495(3) Uani 1 1 d .
H7 H 0.3797 0.3559 0.2550 0.059 Uiso 1 1 calc R
C13 C 1.1338(3) 0.10266(10) -0.07096(9) 0.0578(4) Uani 1 1 d .
C11 C 1.3204(3) 0.21399(10) 0.02228(9) 0.0541(4) Uani 1 1 d .
H11 H 1.4450 0.2306 0.0568 0.065 Uiso 1 1 calc R
C9 C 0.4000(3) 0.17769(12) 0.31031(10) 0.0659(4) Uani 1 1 d .
H9A H 0.2949 0.2188 0.3361 0.099 Uiso 1 1 calc R
H9B H 0.4860 0.1435 0.3526 0.099 Uiso 1 1 calc R
H9C H 0.3182 0.1341 0.2744 0.099 Uiso 1 1 calc R
C15 C 0.9510(2) 0.24881(10) -0.03730(9) 0.0509(4) Uani 1 1 d .
H15 H 0.8270 0.2891 -0.0433 0.061 Uiso 1 1 calc R
C14 C 0.9509(3) 0.16338(10) -0.07894(9) 0.0576(4) Uani 1 1 d .
H14 H 0.8254 0.1465 -0.1129 0.069 Uiso 1 1 calc R
C12 C 1.3180(3) 0.12945(11) -0.02028(10) 0.0634(4) Uani 1 1 d .
H12 H 1.4431 0.0897 -0.0147 0.076 Uiso 1 1 calc R
C16 C 1.1322(4) 0.00991(12) -0.11842(12) 0.0852(6) Uani 1 1 d .
H16A H 1.0462 -0.0359 -0.0893 0.128 Uiso 1 1 calc R
H16B H 1.2850 -0.0121 -0.1226 0.128 Uiso 1 1 calc R
H16C H 1.0643 0.0192 -0.1734 0.128 Uiso 1 1 calc R

loop_
_atom_site_aniso_label
_atom_site_aniso_U_11
_atom_site_aniso_U_22
_atom_site_aniso_U_33
_atom_site_aniso_U_23
_atom_site_aniso_U_13
_atom_site_aniso_U_12
N1 0.0638(8) 0.0393(7) 0.0538(7) -0.0030(5) -0.0019(6) -0.0023(5)
N3 0.0465(6) 0.0388(6) 0.0416(6) -0.0008(4) 0.0034(4) -0.0038(5)
N2 0.0636(8) 0.0458(7) 0.0595(8) 0.0030(5) -0.0012(6) -0.0115(6)
C1 0.0494(7) 0.0352(7) 0.0395(7) -0.0012(5) -0.0015(5) 0.0023(5)
C2 0.0550(8) 0.0464(8) 0.0515(8) 0.0028(6) 0.0022(6) -0.0102(6)
C3 0.0481(7) 0.0370(7) 0.0371(6) -0.0030(5) 0.0009(5) 0.0019(5)
C5 0.0600(9) 0.0383(7) 0.0443(7) 0.0019(5) 0.0080(6) 0.0062(6)
C10 0.0487(7) 0.0383(7) 0.0378(6) -0.0010(5) 0.0064(5) -0.0019(5)
C8 0.0535(8) 0.0375(7) 0.0468(7) -0.0005(5) -0.0003(6) 0.0080(6)
C4 0.0512(8) 0.0424(8) 0.0473(7) 0.0003(5) 0.0106(6) 0.0093(6)
C6 0.0486(8) 0.0498(8) 0.0381(7) -0.0008(5) 0.0020(5) 0.0002(6)
C7 0.0461(7) 0.0563(9) 0.0464(7) -0.0015(6) 0.0043(5) 0.0111(6)
C13 0.0874(11) 0.0403(8) 0.0463(8) 0.0003(5) 0.0112(7) -0.0013(7)
C11 0.0521(8) 0.0537(9) 0.0562(8) -0.0030(6) -0.0011(6) 0.0049(6)
C9 0.0623(10) 0.0763(11) 0.0600(9) 0.0148(8) 0.0118(7) 0.0023(8)
C15 0.0505(8) 0.0504(8) 0.0514(8) -0.0025(6) -0.0019(6) 0.0013(6)
C14 0.0684(10) 0.0524(9) 0.0512(8) -0.0057(6) -0.0057(7) -0.0106(7)
C12 0.0730(11) 0.0516(9) 0.0658(10) -0.0027(7) 0.0045(8) 0.0161(8)
C16 0.1366(18) 0.0488(10) 0.0708(12) -0.0138(8) 0.0105(11) -0.0021(10)

loop_
_atom_type_symbol
_atom_type_description
_atom_type_scat_dispersion_real
_atom_type_scat_dispersion_imag
_atom_type_scat_source
C C 0.0033 0.0016 'International Tables Vol C Tables 4.2.6.8 and 6.1.1.4'
H H 0.0000 0.0000 'International Tables Vol C Tables 4.2.6.8 and 6.1.1.4'
N N 0.0061 0.0033 'International Tables Vol C Tables 4.2.6.8 and 6.1.1.4'

loop_
_geom_angle_atom_site_label_1
_geom_angle_atom_site_label_2
_geom_angle_atom_site_label_3
_geom_angle
C1 N1 N2 107.52(11)
C2 N3 C1 104.52(11)
C2 N3 C10 125.04(11)
C1 N3 C10 130.23(10)
C2 N2 N1 106.57(11)
N1 C1 N3 109.45(11)
N1 C1 C3 125.49(11)
N3 C1 C3 125.05(11)
N2 C2 N3 111.94(13)
C4 C3 C8 118.20(12)
C4 C3 C1 121.39(11)
C8 C3 C1 120.35(11)
C4 C5 C6 120.94(12)
C11 C10 C15 120.49(13)
C11 C10 N3 119.67(12)
C15 C10 N3 119.81(11)
C7 C8 C3 120.17(12)
C5 C4 C3 121.17(12)
C7 C6 C5 117.77(12)
C7 C6 C9 122.02(12)
C5 C6 C9 120.20(12)
C8 C7 C6 121.73(12)
C12 C13 C14 118.20(13)
C12 C13 C16 121.32(15)
C14 C13 C16 120.47(15)
C10 C11 C12 119.42(14)
C10 C15 C14 119.27(13)
C13 C14 C15 121.25(14)
C13 C12 C11 121.37(14)

loop_
_geom_bond_atom_site_label_1
_geom_bond_atom_site_label_2
_geom_bond_distance
N1 C1 1.3205(15)
N1 N2 1.3937(17)
N3 C2 1.3574(17)
N3 C1 1.3746(15)
N3 C10 1.4385(15)
N2 C2 1.2946(18)
C1 C3 1.4693(17)
C3 C4 1.3931(17)
C3 C8 1.3939(17)
C5 C4 1.3799(18)
C5 C6 1.3914(18)
C10 C11 1.3762(19)
C10 C15 1.3766(18)
C8 C7 1.3855(19)
C6 C7 1.389(2)
C6 C9 1.5072(19)
C13 C12 1.380(2)
C13 C14 1.382(2)
C13 C16 1.520(2)
C11 C12 1.380(2)
C15 C14 1.3844(19)
